data_2214239
loop_
_publ_author_name
'Shuja, Shaukat'
'Ali, Saqib'
'Khalid, Nasir'
'Meetsma, Auke'

_publ_section_title
;
 2-Hydroxy-6-[(<i>m</i>-tolyliminio)methyl]phenolate
;
_journal_coeditor_code HG2201
_journal_issue 7
_journal_name_full 'Acta Crystallographica Section E'
_journal_page_first o3162
_journal_page_last o3164
_journal_paper_doi 10.1107/S1600536807012561
_journal_volume 63
_journal_year 2007
_chemical_formula_iupac 'C14 H13 N O2'
_chemical_formula_moiety 'C14 H13 N O2'
_chemical_formula_sum 'C14 H13 N O2'
_chemical_formula_weight 227.25
_chemical_name_systematic
;
2-Hydroxy-6-[(m-tolyliminio)methyl]phenolate
;
_space_group_IT_number 2
_symmetry_cell_setting triclinic
_symmetry_space_group_name_Hall '-P 1'
_symmetry_space_group_name_H-M 'P -1'
_atom_sites_solution_hydrogens difmap
_atom_sites_solution_primary direct
_atom_sites_solution_secondary direct
_cell_angle_alpha 72.2740(15)
_cell_angle_beta 83.0670(16)
_cell_angle_gamma 74.2580(15)
_cell_formula_units_Z 4
_cell_length_a 7.7094(7)
_cell_length_b 10.5939(9)
_cell_length_c 14.8307(13)
_cell_measurement_reflns_used 2168
_cell_measurement_temperature 100.0(10)
_cell_measurement_theta_max 27.34
_cell_measurement_theta_min 2.75
_cell_volume 1109.52(17)
_computing_cell_refinement 'SAINT-Plus (Bruker, 2006)'
_computing_data_collection 'SMART (Bruker, 2006)'
_computing_data_reduction SAINT-Plus
_computing_molecular_graphics 'PLUTO (Meetsma, 2007) and PLATON (Spek, 2003)'
_computing_publication_material PLATON
_computing_structure_refinement 'SHELXL97 (Sheldrick, 1997)'
_computing_structure_solution 'SIR2004 (Burla <i>et al.</i>,  2005)'
_diffrn_ambient_temperature 100.0(10)
_diffrn_detector_area_resol_mean '4096x4096 / 62x62 (binned 512)'
_diffrn_measured_fraction_theta_full 0.982
_diffrn_measured_fraction_theta_max 0.976
_diffrn_measurement_device_type 'Bruker SMART APEX CCD area-detector'
_diffrn_measurement_method '\f and \w'
_diffrn_radiation_monochromator 'parallel mounted graphite'
_diffrn_radiation_source 'fine focus sealed Siemens Mo tube'
_diffrn_radiation_type MoK\a
_diffrn_radiation_wavelength 0.71073
_diffrn_reflns_av_R_equivalents 0.0274
_diffrn_reflns_av_sigmaI/netI 0.0504
_diffrn_reflns_limit_h_max 9
_diffrn_reflns_limit_h_min -9
_diffrn_reflns_limit_k_max 13
_diffrn_reflns_limit_k_min -12
_diffrn_reflns_limit_l_max 18
_diffrn_reflns_limit_l_min -18
_diffrn_reflns_number 7014
_diffrn_reflns_reduction_process
;
 Intensity data were corrected for Lorentz and polarization
  effects, decay and absorption and reduced to F~o~^2^
  using SAINT (Bruker, 2006) and SADABS (Sheldrick, 2006)
;
_diffrn_reflns_theta_full 25.00
_diffrn_reflns_theta_max 26.02
_diffrn_reflns_theta_min 2.75
_diffrn_standards_decay_% 0
_diffrn_standards_number 0
_exptl_absorpt_coefficient_mu 0.091
_exptl_absorpt_correction_T_max 0.9891
_exptl_absorpt_correction_T_min 0.9550
_exptl_absorpt_correction_type multi-scan
_exptl_absorpt_process_details '(SADABS; Bruker, 2006)'
_exptl_crystal_colour red
_exptl_crystal_density_diffrn 1.360
_exptl_crystal_density_method 'not measured'
_exptl_crystal_description block
_exptl_crystal_F_000 480
_exptl_crystal_size_max 0.39
_exptl_crystal_size_mid 0.17
_exptl_crystal_size_min 0.12
_refine_diff_density_max 0.278
_refine_diff_density_min -0.212
_refine_ls_extinction_method none
_refine_ls_goodness_of_fit_ref 0.992
_refine_ls_hydrogen_treatment mixed
_refine_ls_matrix_type full
_refine_ls_number_parameters 315
_refine_ls_number_reflns 4253
_refine_ls_number_restraints 0
_refine_ls_restrained_S_all 0.992
_refine_ls_R_factor_all 0.0730
_refine_ls_R_factor_gt 0.0475
_refine_ls_shift/su_max 0.000
_refine_ls_shift/su_mean 0.000
_refine_ls_structure_factor_coef Fsqd
_refine_ls_weighting_details 'calc w = 1/[\s^2^(Fo^2^)+(0.0682P)^2^] where P=(Fo^2^+2Fc^2^)/3'
_refine_ls_weighting_scheme calc
_refine_ls_wR_factor_gt 0.1149
_refine_ls_wR_factor_ref 0.1272
_reflns_number_gt 2951
_reflns_number_total 4253
_reflns_threshold_expression I>2\s(I)
_cod_data_source_file hg2201.cif
_cod_data_source_block I
_cod_depositor_comments
;
The following automatic conversions were performed:
'_symmetry_cell_setting' value 'Triclinic' changed to 'triclinic'
according to '/home/saulius/struct/CIF-dictionaries/cif_core.dic'
dictionary named 'cif_core.dic' version 2.4.1 from 2010-06-29.

Automatic conversion script
Id: cif_fix_enum 1527 2010-12-29 10:47:43Z saulius 

The following automatic conversions were performed:

'_symmetry_cell_setting' value 'Triclinic' changed to 'triclinic'
according to /home/saulius/struct/CIF-dictionaries/cif_core.dic
dictionary named 'cif_core.dic' version 2.4.1 from 2010-06-29.

Automatic conversion script
Id: cif_fix_values 1715 2011-07-08 13:25:40Z adriana 
;
_cod_database_code 2214239
_cod_database_fobs_code 2214239

loop_
_symmetry_equiv_pos_site_id
_symmetry_equiv_pos_as_xyz
1 x,y,z
2 -x,-y,-z

loop_
_atom_site_aniso_label
_atom_site_aniso_U_11
_atom_site_aniso_U_22
_atom_site_aniso_U_33
_atom_site_aniso_U_12
_atom_site_aniso_U_13
_atom_site_aniso_U_23
O11 0.0243(7) 0.0238(7) 0.0328(8) -0.0047(6) -0.0006(6) 0.0013(6)
O12 0.0235(8) 0.0288(8) 0.0377(9) -0.0037(6) -0.0048(6) -0.0024(7)
N1 0.0209(9) 0.0205(9) 0.0246(9) -0.0020(7) -0.0017(7) -0.0050(7)
C11 0.0259(11) 0.0175(10) 0.0269(11) -0.0037(8) -0.0030(8) -0.0077(8)
C12 0.0228(10) 0.0201(10) 0.0335(12) -0.0048(8) -0.0040(8) -0.0094(9)
C13 0.0282(11) 0.0197(10) 0.0308(12) 0.0002(8) -0.0100(9) -0.0094(9)
C14 0.0358(12) 0.0230(10) 0.0243(11) -0.0020(9) -0.0022(9) -0.0071(9)
C15 0.0277(11) 0.0255(11) 0.0246(11) -0.0026(9) 0.0016(8) -0.0074(9)
C16 0.0253(10) 0.0194(10) 0.0258(11) -0.0029(8) -0.0030(8) -0.0086(8)
C17 0.0217(10) 0.0233(10) 0.0256(11) -0.0037(8) 0.0002(8) -0.0103(9)
C18 0.0242(10) 0.0180(10) 0.0231(10) -0.0007(8) -0.0056(8) -0.0072(8)
C19 0.0282(11) 0.0211(10) 0.0213(10) -0.0067(8) 0.0003(8) -0.0058(8)
C110 0.0228(10) 0.0213(10) 0.0287(11) -0.0058(8) -0.0031(8) -0.0102(8)
C111 0.0262(11) 0.0211(10) 0.0277(11) -0.0039(8) -0.0093(8) -0.0054(8)
C112 0.0298(11) 0.0239(10) 0.0229(10) -0.0093(9) -0.0029(8) -0.0040(8)
C113 0.0236(10) 0.0246(10) 0.0267(11) -0.0064(8) -0.0009(8) -0.0095(9)
C114 0.0245(11) 0.0263(11) 0.0304(11) -0.0042(9) -0.0033(8) -0.0069(9)
O21 0.0370(8) 0.0228(7) 0.0231(8) -0.0030(6) -0.0063(6) -0.0057(6)
O22 0.0381(8) 0.0217(7) 0.0294(8) -0.0007(6) -0.0118(6) -0.0052(6)
N2 0.0252(9) 0.0181(8) 0.0254(9) -0.0032(7) -0.0015(7) -0.0063(7)
C21 0.0197(10) 0.0252(10) 0.0211(10) -0.0067(8) 0.0012(8) -0.0050(8)
C22 0.0211(10) 0.0241(10) 0.0254(11) -0.0061(8) -0.0025(8) -0.0046(8)
C23 0.0222(10) 0.0267(11) 0.0260(11) -0.0062(9) -0.0046(8) 0.0000(9)
C24 0.0293(11) 0.0378(12) 0.0223(11) -0.0051(10) -0.0042(9) -0.0096(9)
C25 0.0297(11) 0.0310(11) 0.0302(12) -0.0034(9) -0.0036(9) -0.0128(9)
C26 0.0204(10) 0.0245(10) 0.0271(11) -0.0054(8) -0.0014(8) -0.0070(9)
C27 0.0211(10) 0.0228(10) 0.0276(11) -0.0055(8) 0.0008(8) -0.0085(8)
C28 0.0218(10) 0.0210(10) 0.0218(10) -0.0060(8) 0.0040(8) -0.0018(8)
C29 0.0250(10) 0.0240(10) 0.0230(10) -0.0087(8) 0.0035(8) -0.0051(8)
C210 0.0226(10) 0.0220(10) 0.0304(12) -0.0061(8) 0.0054(8) -0.0026(9)
C211 0.0241(10) 0.0236(11) 0.0273(11) -0.0043(8) 0.0012(8) 0.0030(9)
C212 0.0278(11) 0.0301(11) 0.0238(11) -0.0086(9) 0.0007(8) -0.0049(9)
C213 0.0249(10) 0.0240(10) 0.0259(11) -0.0065(8) 0.0036(8) -0.0069(9)
C214 0.0329(12) 0.0218(11) 0.0421(13) -0.0032(9) 0.0011(10) -0.0063(9)

loop_
_atom_site_type_symbol
_atom_site_label
_atom_site_fract_x
_atom_site_fract_y
_atom_site_fract_z
_atom_site_U_iso_or_equiv
_atom_site_thermal_displace_type
_atom_site_occupancy
O O11 -0.30956(17) 0.46121(13) 0.44824(10) 0.0294(4) Uani 1.000
O O12 -0.61344(18) 0.62343(14) 0.35839(11) 0.0319(5) Uani 1.000
N N1 0.0301(2) 0.37546(15) 0.44598(11) 0.0229(5) Uani 1.000
C C11 -0.2912(3) 0.54424(18) 0.36417(13) 0.0233(6) Uani 1.000
C C12 -0.4475(3) 0.63121(19) 0.31473(14) 0.0249(6) Uani 1.000
C C13 -0.4334(3) 0.71750(19) 0.22577(14) 0.0262(6) Uani 1.000
C C14 -0.2624(3) 0.72581(19) 0.18151(14) 0.0286(6) Uani 1.000
C C15 -0.1079(3) 0.64563(19) 0.22702(13) 0.0269(6) Uani 1.000
C C16 -0.1193(3) 0.55269(18) 0.31780(13) 0.0234(6) Uani 1.000
C C17 0.0402(3) 0.46546(19) 0.36446(13) 0.0233(6) Uani 1.000
C C18 0.1736(3) 0.27812(18) 0.49996(13) 0.0220(6) Uani 1.000
C C19 0.3529(3) 0.25659(19) 0.46668(13) 0.0236(6) Uani 1.000
C C110 0.4880(3) 0.16019(19) 0.52310(13) 0.0233(6) Uani 1.000
C C111 0.4389(3) 0.08514(19) 0.61330(14) 0.0250(6) Uani 1.000
C C112 0.2597(3) 0.10638(19) 0.64576(14) 0.0255(6) Uani 1.000
C C113 0.1267(3) 0.20312(19) 0.58927(13) 0.0244(6) Uani 1.000
C C114 0.6833(3) 0.1366(2) 0.48869(14) 0.0276(6) Uani 1.000
H H11 -0.100(3) 0.388(2) 0.4670(14) 0.0331 Uiso 1.000
H H12 -0.605(3) 0.573(2) 0.4203(16) 0.0414 Uiso 1.000
H H13 -0.53950 0.77225 0.19351 0.0315 Uiso 1.000
H H14 -0.25413 0.78699 0.12011 0.0343 Uiso 1.000
H H15 0.00682 0.65269 0.19740 0.0323 Uiso 1.000
H H17 0.15512 0.47332 0.33554 0.0279 Uiso 1.000
H H19 0.38328 0.30804 0.40501 0.0283 Uiso 1.000
H H111 0.52913 0.01890 0.65276 0.0301 Uiso 1.000
H H112 0.22822 0.05432 0.70700 0.0305 Uiso 1.000
H H113 0.00417 0.21789 0.61164 0.0292 Uiso 1.000
H H114 0.69231 0.19175 0.42273 0.0414 Uiso 1.000
H H114' 0.73242 0.03956 0.49277 0.0414 Uiso 1.000
H H114'' 0.75207 0.16320 0.52821 0.0414 Uiso 1.000
O O21 0.96821(18) 0.15125(13) 0.01479(9) 0.0283(4) Uani 1.000
O O22 1.14752(19) -0.09574(13) 0.13003(9) 0.0307(4) Uani 1.000
N N2 0.8077(2) 0.40206(15) -0.00512(11) 0.0233(5) Uani 1.000
C C21 1.0044(2) 0.14475(19) 0.10049(13) 0.0223(6) Uani 1.000
C C22 1.0979(3) 0.01771(19) 0.16170(13) 0.0239(6) Uani 1.000
C C23 1.1390(3) 0.0095(2) 0.25099(13) 0.0264(6) Uani 1.000
C C24 1.0891(3) 0.1252(2) 0.28508(14) 0.0299(7) Uani 1.000
C C25 0.9982(3) 0.2484(2) 0.22875(14) 0.0300(7) Uani 1.000
C C26 0.9559(3) 0.26065(19) 0.13608(13) 0.0241(6) Uani 1.000
C C27 0.8554(2) 0.38820(19) 0.07914(13) 0.0237(6) Uani 1.000
C C28 0.6973(3) 0.51979(18) -0.06579(13) 0.0228(6) Uani 1.000
C C29 0.6510(3) 0.64800(19) -0.04945(13) 0.0242(6) Uani 1.000
C C210 0.5397(3) 0.75956(19) -0.11050(14) 0.0266(6) Uani 1.000
C C211 0.4770(3) 0.7407(2) -0.18876(14) 0.0279(6) Uani 1.000
C C212 0.5210(3) 0.6128(2) -0.20462(14) 0.0277(6) Uani 1.000
C C213 0.6311(3) 0.5021(2) -0.14345(13) 0.0253(6) Uani 1.000
C C214 0.4838(3) 0.89667(19) -0.09069(15) 0.0339(7) Uani 1.000
H H21 0.84194 0.32882 -0.02454 0.0406 Uiso 1.000
H H22 1.10678 -0.07693 0.07670 0.0507 Uiso 1.000
H H23 1.20220 -0.07562 0.29049 0.0317 Uiso 1.000
H H24 1.11841 0.11778 0.34719 0.0359 Uiso 1.000
H H25 0.96347 0.32610 0.25221 0.0360 Uiso 1.000
H H27 0.82237 0.46507 0.10348 0.0284 Uiso 1.000
H H29 0.69588 0.65928 0.00377 0.0291 Uiso 1.000
H H211 0.40315 0.81636 -0.23179 0.0335 Uiso 1.000
H H212 0.47534 0.60130 -0.25754 0.0332 Uiso 1.000
H H213 0.66145 0.41471 -0.15429 0.0303 Uiso 1.000
H H214 0.36087 0.91025 -0.06248 0.0507 Uiso 1.000
H H214' 0.48750 0.96918 -0.15007 0.0507 Uiso 1.000
H H214'' 0.56659 0.89974 -0.04665 0.0507 Uiso 1.000

loop_
_atom_type_symbol
_atom_type_description
_atom_type_scat_dispersion_real
_atom_type_scat_dispersion_imag
_atom_type_scat_source
O O 0.0106 0.0060 'International Tables Vol C Tables 4.2.6.8 and 6.1.1.4'
N N 0.0061 0.0033 'International Tables Vol C Tables 4.2.6.8 and 6.1.1.4'
H H 0.0000 0.0000 'International Tables Vol C Tables 4.2.6.8 and 6.1.1.4'
C C 0.0033 0.0016 'International Tables Vol C Tables 4.2.6.8 and 6.1.1.4'

loop_
_geom_angle_atom_site_label_1
_geom_angle_atom_site_label_2
_geom_angle_atom_site_label_3
_geom_angle
_geom_angle_publ_flag
C12 O12 H12 112.3(15) no
C22 O22 H22 109.00 no
C17 N1 C18 128.16(18) no
C18 N1 H11 124.2(12) no
C17 N1 H11 107.7(12) no
C27 N2 C28 127.22(17) no
C27 N2 H21 116.00 no
C28 N2 H21 117.00 no
O11 C11 C12 119.7(2) no
O11 C11 C16 122.90(19) no
C12 C11 C16 117.37(17) no
O12 C12 C13 120.8(2) no
O12 C12 C11 117.88(17) no
C11 C12 C13 121.3(2) no
C12 C13 C14 120.6(2) no
C13 C14 C15 120.22(19) no
C14 C15 C16 120.2(2) no
C11 C16 C17 118.95(17) no
C15 C16 C17 120.7(2) no
C11 C16 C15 120.3(2) no
N1 C17 C16 120.9(2) no
N1 C18 C113 116.4(2) no
C19 C18 C113 120.49(19) no
N1 C18 C19 123.11(17) no
C18 C19 C110 120.52(18) no
C19 C110 C114 121.28(18) no
C111 C110 C114 120.28(19) no
C19 C110 C111 118.5(2) no
C110 C111 C112 120.7(2) no
C111 C112 C113 120.30(19) no
C18 C113 C112 119.5(2) no
C14 C13 H13 120.00 no
C12 C13 H13 120.00 no
C15 C14 H14 120.00 no
C13 C14 H14 120.00 no
C16 C15 H15 120.00 no
C14 C15 H15 120.00 no
N1 C17 H17 120.00 no
C16 C17 H17 120.00 no
C110 C19 H19 120.00 no
C18 C19 H19 120.00 no
C112 C111 H111 120.00 no
C110 C111 H111 120.00 no
C111 C112 H112 120.00 no
C113 C112 H112 120.00 no
C18 C113 H113 120.00 no
C112 C113 H113 120.00 no
H114' C114 H114 109.00 no
C110 C114 H114 109.00 no
H114' C114 H114'' 109.00 no
C110 C114 H114'' 109.00 no
H114'' C114 H114 109.00 no
C110 C114 H114' 109.00 no
O21 C21 C22 119.87(18) no
O21 C21 C26 122.64(17) no
C22 C21 C26 117.48(17) no
O22 C22 C23 120.09(18) no
O22 C22 C21 119.27(16) no
C21 C22 C23 120.64(18) no
C22 C23 C24 121.03(19) no
C23 C24 C25 119.99(19) no
C24 C25 C26 120.37(19) no
C25 C26 C27 119.97(18) no
C21 C26 C27 119.47(17) no
C21 C26 C25 120.48(18) no
N2 C27 C26 121.76(18) no
N2 C28 C29 123.01(18) no
N2 C28 C213 116.87(17) no
C29 C28 C213 120.11(19) no
C28 C29 C210 120.57(19) no
C22 C23 H23 119.00 no
C24 C23 H23 119.00 no
C23 C24 H24 120.00 no
C25 C24 H24 120.00 no
C26 C25 H25 120.00 no
C24 C25 H25 120.00 no
C26 C27 H27 119.00 no
N2 C27 H27 119.00 no
C28 C29 H29 120.00 no
C210 C29 H29 120.00 no
C29 C210 C211 118.63(19) no
C211 C210 C214 120.81(19) no
C29 C210 C214 120.53(18) no
C210 C211 C212 120.96(19) no
C211 C212 C213 120.15(19) no
C28 C213 C212 119.57(19) no
C210 C211 H211 120.00 no
C212 C211 H211 119.00 no
C211 C212 H212 120.00 no
C213 C212 H212 120.00 no
C28 C213 H213 120.00 no
C212 C213 H213 120.00 no
C210 C214 H214' 109.00 no
C210 C214 H214'' 109.00 no
C210 C214 H214 109.00 no
H214' C214 H214'' 109.00 no
H214' C214 H214 109.00 no
H214'' C214 H214 109.00 no

loop_
_geom_bond_atom_site_label_1
_geom_bond_atom_site_label_2
_geom_bond_distance
_geom_bond_publ_flag
O11 C11 1.306(2) no
O12 C12 1.374(3) no
O12 H12 0.91(2) no
O21 C21 1.311(2) no
O22 C22 1.365(2) no
O22 H22 0.8300 no
N1 C18 1.421(3) no
N1 C17 1.301(2) no
N1 H11 1.00(2) no
N2 C28 1.420(3) no
N2 C27 1.299(2) no
N2 H21 0.8700 no
C11 C12 1.428(3) no
C11 C16 1.430(3) no
C12 C13 1.369(3) no
C13 C14 1.413(3) no
C14 C15 1.375(3) no
C15 C16 1.415(3) no
C16 C17 1.430(3) no
C18 C19 1.393(3) no
C18 C113 1.384(3) no
C19 C110 1.393(3) no
C110 C114 1.509(3) no
C110 C111 1.399(3) no
C111 C112 1.388(3) no
C112 C113 1.385(3) no
C13 H13 0.9500 no
C14 H14 0.9500 no
C15 H15 0.9500 no
C17 H17 0.9500 no
C19 H19 0.9500 no
C111 H111 0.9500 no
C112 H112 0.9500 no
C113 H113 0.9500 no
C114 H114 0.9800 no
C114 H114'' 0.9800 no
C114 H114' 0.9800 no
C21 C22 1.429(3) no
C21 C26 1.423(3) no
C22 C23 1.370(3) no
C23 C24 1.407(3) no
C24 C25 1.369(3) no
C25 C26 1.410(3) no
C26 C27 1.426(3) no
C28 C213 1.396(3) no
C28 C29 1.396(3) no
C29 C210 1.392(3) no
C23 H23 0.9500 no
C24 H24 0.9500 no
C25 H25 0.9500 no
C27 H27 0.9500 no
C29 H29 0.9500 no
C210 C211 1.396(3) no
C210 C214 1.507(3) no
C211 C212 1.390(3) no
C212 C213 1.385(3) no
C211 H211 0.9500 no
C212 H212 0.9500 no
C213 H213 0.9500 no
C214 H214' 0.9800 no
C214 H214'' 0.9800 no
C214 H214 0.9800 no

loop_
_geom_contact_atom_site_label_1
_geom_contact_atom_site_label_2
_geom_contact_distance
_geom_contact_site_symmetry_2
_geom_contact_publ_flag
O11 O12 2.719(2) . no
O11 N1 2.528(2) . no
O11 C114 3.321(3) 1_455 no
O11 O12 2.774(2) 2_466 no
O11 O11 3.166(2) 2_466 no
O12 O11 2.774(2) 2_466 no
O12 O11 2.719(2) . no
O21 N2 2.550(2) . no
O21 O22 2.6965(19) 2_755 no
O21 O22 2.7501(19) . no
O22 O21 2.6965(19) 2_755 no
O22 O21 2.7501(19) . no
O11 H12 1.94(2) 2_466 no
O11 H12 2.29(2) . no
O11 H11 1.61(2) . no
O12 H17 2.8000 1_455 no
O21 H22 1.9700 2_755 no
O21 H14 2.8700 2_665 no
O21 H21 1.8200 . no
O21 H214 2.7500 2_665 no
O21 H22 2.3000 . no
O22 H13 2.5700 1_745 no
N1 O11 2.528(2) . no
N2 O21 2.550(2) . no
C11 C113 3.525(3) 2_566 no
C11 C18 3.479(3) 2_566 no
C12 C111 3.500(3) 2_566 no
C14 C112 3.540(3) 2_566 no
C15 C113 3.528(3) 2_566 no
C15 C112 3.557(3) 2_566 no
C16 C113 3.266(3) 2_566 no
C17 C25 3.581(3) 1_455 no
C18 C11 3.479(3) 2_566 no
C22 C214 3.538(3) 2_765 no
C25 C17 3.581(3) 1_655 no
C26 C211 3.337(3) 2_665 no
C26 C29 3.416(3) 2_765 no
C27 C212 3.253(3) 2_665 no
C27 C211 3.258(3) 2_665 no
C28 C28 3.464(3) 2_665 no
C28 C29 3.595(3) 2_665 no
C29 C26 3.416(3) 2_765 no
C29 C28 3.595(3) 2_665 no
C111 C114 3.522(3) 2_656 no
C11 H11 2.22(2) . no
C111 C12 3.500(3) 2_566 no
C112 C15 3.557(3) 2_566 no
C112 C14 3.540(3) 2_566 no
C12 H212 2.9000 2_565 no
C13 H213 2.9800 2_565 no
C13 H214' 3.0900 2_575 no
C113 C15 3.528(3) 2_566 no
C113 C11 3.525(3) 2_566 no
C113 C16 3.266(3) 2_566 no
C14 H29 3.0000 1_455 no
C114 O11 3.321(3) 1_655 no
C114 C111 3.522(3) 2_656 no
C16 H25 2.7500 1_455 no
C17 H25 2.7400 1_455 no
C17 H19 2.7400 . no
C19 H17 2.7300 . no
C21 H21 2.4200 . no
C23 H111 2.9800 2_756 no
C23 H113 3.0100 2_656 no
C23 H112 3.0400 2_656 no
C24 H111 3.0300 2_756 no
C27 H29 2.7300 . no
C29 H27 2.7000 . no
C111 H114' 2.9500 2_656 no
C211 C26 3.337(3) 2_665 no
C211 C27 3.258(3) 2_665 no
C112 H211 3.0300 1_546 no
C112 H114' 2.9100 2_656 no
C212 C27 3.253(3) 2_665 no
C113 H114' 3.0600 2_656 no
C214 C22 3.538(3) 2_765 no
C212 H17 3.0800 2_665 no
C212 H19 2.8900 2_665 no
C212 H27 3.0700 2_665 no
C213 H15 2.9800 2_665 no
C213 H17 3.0900 2_665 no
H114' C111 2.9500 2_656 no
H114' C112 2.9100 2_656 no
H114' C113 3.0600 2_656 no
H114'' H23 2.6000 2_756 no
H214' H211 2.5400 . no
H214' C13 3.0900 2_575 no
H214'' H29 2.3800 . no
H11 O11 1.61(2) . no
H11 C11 2.22(2) . no
H11 H113 2.4000 . no
H12 O11 2.29(2) . no
H12 O11 1.94(2) 2_466 no
H13 O22 2.5700 1_365 no
H14 O21 2.8700 2_665 no
H15 H213 2.5200 2_665 no
H15 H17 2.4800 . no
H15 C213 2.9800 2_665 no
H17 O12 2.8000 1_655 no
H17 C19 2.7300 . no
H17 H15 2.4800 . no
H17 H19 2.2100 . no
H17 C213 3.0900 2_665 no
H17 C212 3.0800 2_665 no
H19 H17 2.2100 . no
H19 C17 2.7400 . no
H19 H212 2.3700 2_665 no
H19 H114 2.3700 . no
H19 C212 2.8900 2_665 no
H21 O21 1.8200 . no
H21 C21 2.4200 . no
H21 H213 2.3200 . no
H22 O21 2.3000 . no
H22 O21 1.9700 2_755 no
H23 H114'' 2.6000 2_756 no
H23 H113 2.5100 2_656 no
H25 C16 2.7500 1_655 no
H25 C17 2.7400 1_655 no
H25 H27 2.4400 . no
H27 C212 3.0700 2_665 no
H27 C29 2.7000 . no
H27 H25 2.4400 . no
H27 H29 2.1900 . no
H29 H214'' 2.3800 . no
H29 H27 2.1900 . no
H29 C27 2.7300 . no
H29 C14 3.0000 1_655 no
H111 C24 3.0300 2_756 no
H111 C23 2.9800 2_756 no
H112 H211 2.4600 1_546 no
H112 C23 3.0400 2_656 no
H113 H23 2.5100 2_656 no
H113 H11 2.4000 . no
H113 C23 3.0100 2_656 no
H114 H19 2.3700 . no
H211 C112 3.0300 1_564 no
H211 H214' 2.5400 . no
H211 H112 2.4600 1_564 no
H212 C12 2.9000 2_565 no
H212 H19 2.3700 2_665 no
H213 H21 2.3200 . no
H213 C13 2.9800 2_565 no
H213 H15 2.5200 2_665 no
H214 O21 2.7500 2_665 no

loop_
_geom_hbond_atom_site_label_D
_geom_hbond_atom_site_label_H
_geom_hbond_atom_site_label_A
_geom_hbond_site_symmetry_A
_geom_hbond_distance_DH
_geom_hbond_distance_HA
_geom_hbond_distance_DA
_geom_hbond_angle_DHA
_geom_hbond_publ_flag
N1 H11 O11 . 1.00(2) 1.61(2) 2.528(2) 150.8(18) yes
O12 H12 O11 . 0.91(2) 2.29(2) 2.719(2) 108.7(18) yes
O12 H12 O11 2_466 0.91(2) 1.94(2) 2.774(2) 152(2) yes
N2 H21 O21 . 0.8700 1.8200 2.550(2) 140.00 yes
O22 H22 O21 . 0.8300 2.3000 2.7501(19) 114.00 yes
O22 H22 O21 2_755 0.8300 1.9700 2.6965(19) 145.00 yes
C13 H13 O22 1_365 0.9500 2.5700 3.507(3) 171.00 yes

loop_
_geom_torsion_atom_site_label_1
_geom_torsion_atom_site_label_2
_geom_torsion_atom_site_label_3
_geom_torsion_atom_site_label_4
_geom_torsion
_geom_torsion_publ_flag
C18 N1 C17 C16 177.46(18) no
C17 N1 C18 C19 -6.6(3) no
C17 N1 C18 C113 173.7(2) no
C27 N2 C28 C213 -166.06(19) no
C28 N2 C27 C26 175.1(2) no
C27 N2 C28 C29 12.5(3) no
O11 C11 C12 O12 -0.2(3) no
O11 C11 C12 C13 -178.69(19) no
C16 C11 C12 O12 179.65(17) no
C16 C11 C12 C13 1.1(3) no
C12 C11 C16 C17 -178.94(18) no
O11 C11 C16 C15 -179.40(18) no
O11 C11 C16 C17 0.9(3) no
C12 C11 C16 C15 0.8(3) no
O12 C12 C13 C14 179.53(18) no
C11 C12 C13 C14 -2.0(3) no
C12 C13 C14 C15 0.9(3) no
C13 C14 C15 C16 1.1(3) no
C14 C15 C16 C17 177.86(19) no
C14 C15 C16 C11 -1.9(3) no
C15 C16 C17 N1 -176.80(19) no
C11 C16 C17 N1 2.9(3) no
N1 C18 C19 C110 179.63(18) no
C113 C18 C19 C110 -0.6(3) no
C19 C18 C113 C112 0.2(3) no
N1 C18 C113 C112 179.97(18) no
C18 C19 C110 C111 0.5(3) no
C18 C19 C110 C114 -179.28(19) no
O21 C21 C22 O22 -0.4(3) no
O21 C21 C22 C23 179.10(19) no
C26 C21 C22 O22 -179.70(19) no
C26 C21 C22 C23 -0.3(3) no
O21 C21 C26 C25 -179.88(19) no
O21 C21 C26 C27 3.5(3) no
C22 C21 C26 C25 -0.6(3) no
C22 C21 C26 C27 -177.22(19) no
O22 C22 C23 C24 -180.0(2) no
C21 C22 C23 C24 0.6(3) no
C22 C23 C24 C25 -0.1(4) no
C23 C24 C25 C26 -0.8(4) no
C24 C25 C26 C21 1.1(3) no
C24 C25 C26 C27 177.7(2) no
C21 C26 C27 N2 -0.6(3) no
C25 C26 C27 N2 -177.2(2) no
N2 C28 C29 C210 -178.9(2) no
C213 C28 C29 C210 -0.4(3) no
C29 C28 C213 C212 0.7(3) no
N2 C28 C213 C212 179.3(2) no
C28 C29 C210 C214 177.6(2) no
C28 C29 C210 C211 -0.6(3) no
C29 C210 C211 C212 1.4(3) no
C214 C210 C211 C212 -176.8(2) no
C210 C211 C212 C213 -1.2(3) no
C211 C212 C213 C28 0.1(3) no

loop_
_cod_related_entry_id
_cod_related_entry_database
_cod_related_entry_code
1 ChemSpider 12551705
